data_7005409
loop_
_publ_author_name
'Jia, Dingxian'
'Zhu, Aimei'
'Deng, Jie'
'Zhang, Yong'
'Dai, Jie'

_publ_section_title
;
 Direct solvothermal growth, crystal structures, and optical properties
 of one-dimensional lanthanide selenidoarsenate(v) polymers
 [Ln(dien)2(micro3-AsSe4)] (Ln = Nd, Sm): the first example of an
 AsSe4(3-) anion acting as a ligand to a lanthanide complex.
;
_journal_issue 20
_journal_name_full 'Dalton transactions (Cambridge, England : 2003)'
_journal_page_first 2083
_journal_page_last 2086
_journal_paper_doi 10.1039/b701995e
_journal_year 2007
_chemical_formula_moiety 'C8 H26 As N6 Se4 Sm'
_chemical_formula_sum 'C8 H26 As N6 Se4 Sm'
_chemical_formula_weight 747.46
_chemical_name_systematic
;
?
;
_space_group_IT_number 61
_symmetry_cell_setting orthorhombic
_symmetry_Int_Tables_number 61
_symmetry_space_group_name_Hall '-P 2ac 2ab'
_symmetry_space_group_name_H-M 'P b c a'
_atom_sites_solution_hydrogens geom
_atom_sites_solution_primary direct
_atom_sites_solution_secondary difmap
_audit_creation_method SHELXL-97
_cell_angle_alpha 90.00
_cell_angle_beta 90.00
_cell_angle_gamma 90.00
_cell_formula_units_Z 8
_cell_length_a 8.8353(8)
_cell_length_b 16.2766(17)
_cell_length_c 26.525(3)
_cell_measurement_reflns_used 10625
_cell_measurement_temperature 193(2)
_cell_measurement_theta_max 25.3
_cell_measurement_theta_min 3.0
_cell_volume 3814.5(7)
_computing_cell_refinement CrystalClear
_computing_data_collection CrystalClear
_computing_data_reduction CrystalStructure
_computing_structure_refinement 'SHELXL-97 (Sheldrick, 1997)'
_computing_structure_solution 'SHELXS-97 (Sheldrick, 1990)'
_diffrn_ambient_temperature 193(2)
_diffrn_detector_area_resol_mean 7.31
_diffrn_measured_fraction_theta_full 0.998
_diffrn_measured_fraction_theta_max 0.998
_diffrn_measurement_device_type 'Rigaku Mercury'
_diffrn_measurement_method \w
_diffrn_radiation_monochromator graphite
_diffrn_radiation_source 'fine-focus sealed tube'
_diffrn_radiation_type MoK\a
_diffrn_radiation_wavelength 0.71073
_diffrn_reflns_av_R_equivalents 0.0845
_diffrn_reflns_av_sigmaI/netI 0.0411
_diffrn_reflns_limit_h_max 10
_diffrn_reflns_limit_h_min -10
_diffrn_reflns_limit_k_max 19
_diffrn_reflns_limit_k_min -19
_diffrn_reflns_limit_l_max 31
_diffrn_reflns_limit_l_min -31
_diffrn_reflns_number 35371
_diffrn_reflns_theta_full 25.35
_diffrn_reflns_theta_max 25.35
_diffrn_reflns_theta_min 3.04
_exptl_absorpt_coefficient_mu 12.434
_exptl_absorpt_correction_T_max 0.4008
_exptl_absorpt_correction_T_min 0.2131
_exptl_absorpt_correction_type multi-scan
_exptl_absorpt_process_details 'Jacobson, R. (1998) Private communication'
_exptl_crystal_colour orange
_exptl_crystal_density_diffrn 2.603
_exptl_crystal_density_method 'not measured'
_exptl_crystal_description block
_exptl_crystal_F_000 2776
_exptl_crystal_size_max 0.18
_exptl_crystal_size_mid 0.10
_exptl_crystal_size_min 0.09
_refine_diff_density_max 1.283
_refine_diff_density_min -1.454
_refine_diff_density_rms 0.233
_refine_ls_extinction_method none
_refine_ls_goodness_of_fit_ref 1.261
_refine_ls_hydrogen_treatment constr
_refine_ls_matrix_type full
_refine_ls_number_parameters 178
_refine_ls_number_reflns 3493
_refine_ls_number_restraints 5
_refine_ls_restrained_S_all 1.261
_refine_ls_R_factor_all 0.0678
_refine_ls_R_factor_gt 0.0589
_refine_ls_shift/su_max 0.001
_refine_ls_shift/su_mean 0.000
_refine_ls_structure_factor_coef Fsqd
_refine_ls_weighting_details 'calc w=1/[\s^2^(Fo^2^)+(0.0172P)^2^+67.7253P] where P=(Fo^2^+2Fc^2^)/3'
_refine_ls_weighting_scheme calc
_refine_ls_wR_factor_gt 0.1020
_refine_ls_wR_factor_ref 0.1048
_reflns_number_gt 3166
_reflns_number_total 3493
_reflns_threshold_expression >2sigma(I)
_cod_data_source_file b701995e.txt
_cod_data_source_block 2
_cod_database_code 7005409

loop_
_symmetry_equiv_pos_as_xyz
'x, y, z'
'-x+1/2, y+1/2, z'
'x, -y+1/2, z+1/2'
'-x+1/2, -y, z+1/2'
'-x, -y, -z'
'x-1/2, -y-1/2, -z'
'-x, y-1/2, -z-1/2'
'x-1/2, y, -z-1/2'

loop_
_atom_site_label
_atom_site_type_symbol
_atom_site_fract_x
_atom_site_fract_y
_atom_site_fract_z
_atom_site_U_iso_or_equiv
_atom_site_adp_type
_atom_site_occupancy
_atom_site_symmetry_multiplicity
_atom_site_calc_flag
_atom_site_refinement_flags
_atom_site_disorder_assembly
_atom_site_disorder_group
Sm1 Sm 0.04512(6) 0.24303(3) 0.616991(19) 0.01761(15) Uani 1 1 d . . .
Se1 Se 0.32789(12) 0.16480(7) 0.56556(4) 0.0220(3) Uani 1 1 d . . .
Se2 Se 0.33631(12) 0.33952(7) 0.65027(4) 0.0262(3) Uani 1 1 d . . .
Se3 Se 0.69143(12) 0.28380(7) 0.57485(4) 0.0269(3) Uani 1 1 d . . .
Se4 Se 0.56507(12) 0.15164(7) 0.68484(4) 0.0243(3) Uani 1 1 d . . .
As1 As 0.48711(11) 0.23527(7) 0.61965(4) 0.0187(2) Uani 1 1 d . . .
N1 N -0.0819(10) 0.0999(5) 0.6314(3) 0.023(2) Uani 1 1 d . . .
H1 H -0.1855 0.1093 0.6340 0.028 Uiso 1 1 calc R . .
N2 N -0.0347(10) 0.1691(6) 0.5341(3) 0.025(2) Uani 1 1 d . . .
H2A H -0.0952 0.2041 0.5158 0.030 Uiso 1 1 calc R . .
H2B H 0.0509 0.1592 0.5153 0.030 Uiso 1 1 calc R . .
N3 N 0.1686(10) 0.1556(6) 0.6873(3) 0.028(2) Uani 1 1 d . . .
H3A H 0.2720 0.1611 0.6848 0.033 Uiso 1 1 calc R . .
H3B H 0.1400 0.1769 0.7179 0.033 Uiso 1 1 calc R . .
N4 N -0.0314(11) 0.3948(6) 0.6312(3) 0.031(2) Uani 1 1 d D . .
N5 N -0.1039(10) 0.2715(6) 0.7006(3) 0.026(2) Uani 1 1 d D . .
N6 N 0.1004(12) 0.3395(5) 0.5420(3) 0.031(2) Uani 1 1 d . . .
C1 C -0.0595(15) 0.0460(7) 0.5869(5) 0.036(3) Uani 1 1 d . . .
H1A H -0.1158 -0.0061 0.5915 0.043 Uiso 1 1 calc R . .
H1B H 0.0492 0.0329 0.5829 0.043 Uiso 1 1 calc R . .
C2 C -0.1166(14) 0.0904(7) 0.5409(5) 0.033(3) Uani 1 1 d . . .
H2C H -0.1020 0.0554 0.5108 0.039 Uiso 1 1 calc R . .
H2D H -0.2263 0.1014 0.5446 0.039 Uiso 1 1 calc R . .
C3 C -0.0340(13) 0.0587(7) 0.6796(4) 0.028(3) Uani 1 1 d . . .
H3C H -0.0893 0.0831 0.7084 0.034 Uiso 1 1 calc R . .
H3D H -0.0587 -0.0006 0.6781 0.034 Uiso 1 1 calc R . .
C4 C 0.1329(13) 0.0696(7) 0.6869(4) 0.030(3) Uani 1 1 d . . .
H4A H 0.1642 0.0443 0.7192 0.036 Uiso 1 1 calc R . .
H4B H 0.1885 0.0420 0.6593 0.036 Uiso 1 1 calc R . .
C5A C -0.060(2) 0.4138(13) 0.6846(6) 0.032(5) Uiso 0.60 1 d PD . .
C5B C -0.139(4) 0.4177(19) 0.6709(12) 0.034(7) Uiso 0.40 1 d P . .
C6A C -0.171(3) 0.3540(14) 0.7078(9) 0.033(6) Uiso 0.60 1 d P . .
C6B C -0.116(4) 0.3592(13) 0.7146(13) 0.034(9) Uiso 0.40 1 d PD . .
C7A C 0.037(2) 0.4563(10) 0.6001(7) 0.023(4) Uiso 0.60 1 d PD . .
C7B C -0.030(3) 0.4474(16) 0.5860(8) 0.027(7) Uiso 0.40 1 d PD . .
C8A C 0.038(3) 0.4247(12) 0.5456(7) 0.022(5) Uiso 0.60 1 d P . .
C8B C 0.096(3) 0.4271(18) 0.5494(10) 0.020(7) Uiso 0.40 1 d PD . .

loop_
_atom_site_aniso_label
_atom_site_aniso_U_11
_atom_site_aniso_U_22
_atom_site_aniso_U_33
_atom_site_aniso_U_23
_atom_site_aniso_U_13
_atom_site_aniso_U_12
Sm1 0.0205(3) 0.0181(3) 0.0143(3) 0.0006(2) 0.0014(2) 0.0006(2)
Se1 0.0200(5) 0.0267(6) 0.0194(5) -0.0041(4) -0.0020(4) 0.0006(5)
Se2 0.0261(6) 0.0241(6) 0.0284(6) -0.0070(5) -0.0013(5) 0.0025(5)
Se3 0.0210(5) 0.0388(7) 0.0209(6) 0.0040(5) 0.0010(5) -0.0032(5)
Se4 0.0227(5) 0.0308(6) 0.0194(5) 0.0049(5) -0.0013(4) 0.0025(5)
As1 0.0172(5) 0.0242(6) 0.0148(5) -0.0004(4) -0.0005(4) 0.0011(4)
N1 0.021(5) 0.021(5) 0.028(5) 0.003(4) -0.001(4) 0.001(4)
N2 0.018(4) 0.030(5) 0.026(5) -0.002(4) -0.004(4) 0.000(4)
N3 0.027(5) 0.030(6) 0.026(5) 0.000(4) -0.002(4) 0.000(4)
N4 0.040(6) 0.028(5) 0.026(5) 0.006(4) 0.001(4) 0.008(5)
N5 0.029(5) 0.026(5) 0.022(5) -0.003(4) -0.004(4) 0.003(4)
N6 0.057(7) 0.013(5) 0.024(5) 0.003(4) 0.008(5) 0.003(5)
C1 0.044(7) 0.023(6) 0.041(8) -0.001(5) 0.000(6) -0.005(6)
C2 0.037(7) 0.027(7) 0.034(7) -0.005(5) -0.007(6) -0.001(6)
C3 0.035(7) 0.028(6) 0.022(6) 0.008(5) 0.004(5) -0.007(5)
C4 0.036(7) 0.027(7) 0.027(6) -0.003(5) -0.005(5) 0.007(6)

loop_
_atom_type_symbol
_atom_type_description
_atom_type_scat_dispersion_real
_atom_type_scat_dispersion_imag
_atom_type_scat_source
C C 0.0033 0.0016 'International Tables Vol C Tables 4.2.6.8 and 6.1.1.4'
H H 0.0000 0.0000 'International Tables Vol C Tables 4.2.6.8 and 6.1.1.4'
As As 0.0499 2.0058 'International Tables Vol C Tables 4.2.6.8 and 6.1.1.4'
N N 0.0061 0.0033 'International Tables Vol C Tables 4.2.6.8 and 6.1.1.4'
Sm Sm -0.1638 3.4418 'International Tables Vol C Tables 4.2.6.8 and 6.1.1.4'
Se Se -0.0929 2.2259 'International Tables Vol C Tables 4.2.6.8 and 6.1.1.4'

loop_
_geom_angle_atom_site_label_1
_geom_angle_atom_site_label_2
_geom_angle_atom_site_label_3
_geom_angle
_geom_angle_site_symmetry_1
_geom_angle_site_symmetry_3
_geom_angle_publ_flag
N6 Sm1 N3 144.1(3) . . ?
N6 Sm1 N4 65.2(3) . . ?
N3 Sm1 N4 122.0(3) . . ?
N6 Sm1 N2 71.4(3) . . ?
N3 Sm1 N2 117.9(3) . . ?
N4 Sm1 N2 119.6(3) . . ?
N6 Sm1 N1 137.4(3) . . ?
N3 Sm1 N1 65.5(3) . . ?
N4 Sm1 N1 135.8(3) . . ?
N2 Sm1 N1 66.1(3) . . ?
N6 Sm1 N5 129.8(3) . . ?
N3 Sm1 N5 72.5(3) . . ?
N4 Sm1 N5 64.9(3) . . ?
N2 Sm1 N5 131.3(3) . . ?
N1 Sm1 N5 79.5(3) . . ?
N6 Sm1 Se1 76.1(2) . . ?
N3 Sm1 Se1 75.7(2) . . ?
N4 Sm1 Se1 131.5(2) . . ?
N2 Sm1 Se1 70.0(2) . . ?
N1 Sm1 Se1 92.5(2) . . ?
N5 Sm1 Se1 147.7(2) . . ?
N6 Sm1 Se2 76.0(2) . . ?
N3 Sm1 Se2 74.2(2) . . ?
N4 Sm1 Se2 72.3(2) . . ?
N2 Sm1 Se2 133.6(2) . . ?
N1 Sm1 Se2 139.15(19) . . ?
N5 Sm1 Se2 94.9(2) . . ?
Se1 Sm1 Se2 70.78(3) . . ?
N6 Sm1 Se3 78.5(2) . 1_455 ?
N3 Sm1 Se3 137.3(2) . 1_455 ?
N4 Sm1 Se3 67.7(2) . 1_455 ?
N2 Sm1 Se3 64.0(2) . 1_455 ?
N1 Sm1 Se3 80.0(2) . 1_455 ?
N5 Sm1 Se3 77.3(2) . 1_455 ?
Se1 Sm1 Se3 132.48(3) . 1_455 ?
Se2 Sm1 Se3 138.68(3) . 1_455 ?
As1 Se1 Sm1 90.77(4) . . ?
As1 Se2 Sm1 90.37(4) . . ?
As1 Se3 Sm1 119.11(5) . 1_655 ?
Se3 As1 Se2 112.50(6) . . ?
Se3 As1 Se4 110.82(6) . . ?
Se2 As1 Se4 110.06(6) . . ?
Se3 As1 Se1 109.08(6) . . ?
Se2 As1 Se1 103.41(5) . . ?
Se4 As1 Se1 110.73(6) . . ?
C1 N1 C3 112.0(9) . . ?
C1 N1 Sm1 110.7(6) . . ?
C3 N1 Sm1 113.6(6) . . ?
C1 N1 H1 106.7 . . ?
C3 N1 H1 106.7 . . ?
Sm1 N1 H1 106.7 . . ?
C2 N2 Sm1 115.3(7) . . ?
C2 N2 H2A 108.4 . . ?
Sm1 N2 H2A 108.4 . . ?
C2 N2 H2B 108.4 . . ?
Sm1 N2 H2B 108.4 . . ?
H2A N2 H2B 107.5 . . ?
C4 N3 Sm1 116.1(7) . . ?
C4 N3 H3A 108.3 . . ?
Sm1 N3 H3A 108.3 . . ?
C4 N3 H3B 108.3 . . ?
Sm1 N3 H3B 108.3 . . ?
H3A N3 H3B 107.4 . . ?
C7A N4 C5B 120.6(16) . . ?
C7A N4 C5A 118.8(13) . . ?
C5B N4 C5A 31.2(13) . . ?
C7A N4 C7B 28.4(11) . . ?
C5B N4 C7B 116.1(17) . . ?
C5A N4 C7B 131.5(15) . . ?
C7A N4 Sm1 118.3(9) . . ?
C5B N4 Sm1 121.1(13) . . ?
C5A N4 Sm1 112.7(9) . . ?
C7B N4 Sm1 115.7(11) . . ?
C6B N5 C6A 20.5(15) . . ?
C6B N5 Sm1 114.8(15) . . ?
C6A N5 Sm1 118.1(10) . . ?
C8B N6 C8A 20.4(12) . . ?
C8B N6 Sm1 119.5(11) . . ?
C8A N6 Sm1 116.4(9) . . ?
N1 C1 C2 108.4(9) . . ?
N1 C1 H1A 110.0 . . ?
C2 C1 H1A 110.0 . . ?
N1 C1 H1B 110.0 . . ?
C2 C1 H1B 110.0 . . ?
H1A C1 H1B 108.4 . . ?
N2 C2 C1 110.6(9) . . ?
N2 C2 H2C 109.5 . . ?
C1 C2 H2C 109.5 . . ?
N2 C2 H2D 109.5 . . ?
C1 C2 H2D 109.5 . . ?
H2C C2 H2D 108.1 . . ?
C4 C3 N1 109.5(9) . . ?
C4 C3 H3C 109.8 . . ?
N1 C3 H3C 109.8 . . ?
C4 C3 H3D 109.8 . . ?
N1 C3 H3D 109.8 . . ?
H3C C3 H3D 108.2 . . ?
N3 C4 C3 109.5(9) . . ?
N3 C4 H4A 109.8 . . ?
C3 C4 H4A 109.8 . . ?
N3 C4 H4B 109.8 . . ?
C3 C4 H4B 109.8 . . ?
H4A C4 H4B 108.2 . . ?
N4 C5A C6A 111.7(16) . . ?
N4 C5B C6B 107(2) . . ?
N5 C6A C5A 105.8(17) . . ?
N5 C6B C5B 115(2) . . ?
N4 C7A C8A 108.3(14) . . ?
N4 C7B C8B 113.6(19) . . ?
N6 C8A C7A 111.9(15) . . ?
N6 C8B C7B 109(2) . . ?

loop_
_geom_bond_atom_site_label_1
_geom_bond_atom_site_label_2
_geom_bond_distance
_geom_bond_site_symmetry_2
_geom_bond_publ_flag
Sm1 N6 2.582(9) . ?
Sm1 N3 2.586(9) . ?
Sm1 N4 2.589(9) . ?
Sm1 N2 2.605(9) . ?
Sm1 N1 2.614(9) . ?
Sm1 N5 2.620(9) . ?
Sm1 Se1 3.1183(12) . ?
Sm1 Se2 3.1408(13) . ?
Sm1 Se3 3.3845(12) 1_455 ?
Se1 As1 2.3138(15) . ?
Se2 As1 2.3052(15) . ?
Se3 As1 2.3010(15) . ?
Se3 Sm1 3.3845(12) 1_655 ?
Se4 As1 2.3059(15) . ?
N1 C1 1.484(14) . ?
N1 C3 1.505(13) . ?
N1 H1 0.9300 . ?
N2 C2 1.482(14) . ?
N2 H2A 0.9200 . ?
N2 H2B 0.9200 . ?
N3 C4 1.435(14) . ?
N3 H3A 0.9200 . ?
N3 H3B 0.9200 . ?
N4 C7A 1.429(15) . ?
N4 C5B 1.47(3) . ?
N4 C5A 1.470(15) . ?
N4 C7B 1.474(17) . ?
N5 C6B 1.479(18) . ?
N5 C6A 1.48(2) . ?
N6 C8B 1.44(3) . ?
N6 C8A 1.50(2) . ?
C1 C2 1.505(16) . ?
C1 H1A 0.9900 . ?
C1 H1B 0.9900 . ?
C2 H2C 0.9900 . ?
C2 H2D 0.9900 . ?
C3 C4 1.498(16) . ?
C3 H3C 0.9900 . ?
C3 H3D 0.9900 . ?
C4 H4A 0.9900 . ?
C4 H4B 0.9900 . ?
C5A C6A 1.51(3) . ?
C5B C6B 1.52(5) . ?
C7A C8A 1.54(3) . ?
C7B C8B 1.516(18) . ?

loop_
_geom_hbond_atom_site_label_D
_geom_hbond_atom_site_label_H
_geom_hbond_atom_site_label_A
_geom_hbond_distance_DH
_geom_hbond_distance_HA
_geom_hbond_distance_DA
_geom_hbond_angle_DHA
_geom_hbond_site_symmetry_A
N3 H3B Se4 0.92 2.69 3.515(9) 148.9 8_557
N3 H3A Se4 0.92 2.59 3.504(9) 170.1 .
N2 H2B Se3 0.92 2.85 3.595(9) 139.1 6_566
N2 H2B Se1 0.92 2.79 3.311(9) 117.1 .
N2 H2A Se3 0.92 2.77 3.242(9) 112.8 1_455
N1 H1 Se4 0.93 2.67 3.528(9) 152.9 1_455

loop_
_geom_torsion_atom_site_label_1
_geom_torsion_atom_site_label_2
_geom_torsion_atom_site_label_3
_geom_torsion_atom_site_label_4
_geom_torsion
_geom_torsion_site_symmetry_1
_geom_torsion_site_symmetry_2
_geom_torsion_site_symmetry_3
_geom_torsion_site_symmetry_4
_geom_torsion_publ_flag
N6 Sm1 Se1 As1 93.8(2) . . . . ?
N3 Sm1 Se1 As1 -63.8(2) . . . . ?
N4 Sm1 Se1 As1 56.5(3) . . . . ?
N2 Sm1 Se1 As1 168.8(2) . . . . ?
N1 Sm1 Se1 As1 -127.76(19) . . . . ?
N5 Sm1 Se1 As1 -53.5(4) . . . . ?
Se2 Sm1 Se1 As1 14.09(4) . . . . ?
Se3 Sm1 Se1 As1 153.49(5) 1_455 . . . ?
N6 Sm1 Se2 As1 -94.1(2) . . . . ?
N3 Sm1 Se2 As1 65.9(2) . . . . ?
N4 Sm1 Se2 As1 -162.1(2) . . . . ?
N2 Sm1 Se2 As1 -47.9(3) . . . . ?
N1 Sm1 Se2 As1 56.5(3) . . . . ?
N5 Sm1 Se2 As1 136.1(2) . . . . ?
Se1 Sm1 Se2 As1 -14.14(4) . . . . ?
Se3 Sm1 Se2 As1 -147.51(5) 1_455 . . . ?
Sm1 Se3 As1 Se2 117.72(6) 1_655 . . . ?
Sm1 Se3 As1 Se4 -5.98(8) 1_655 . . . ?
Sm1 Se3 As1 Se1 -128.14(5) 1_655 . . . ?
Sm1 Se2 As1 Se3 136.19(5) . . . . ?
Sm1 Se2 As1 Se4 -99.68(5) . . . . ?
Sm1 Se2 As1 Se1 18.64(5) . . . . ?
Sm1 Se1 As1 Se3 -138.70(5) . . . . ?
Sm1 Se1 As1 Se2 -18.78(5) . . . . ?
Sm1 Se1 As1 Se4 99.08(5) . . . . ?
N6 Sm1 N1 C1 31.7(9) . . . . ?
N3 Sm1 N1 C1 -113.4(8) . . . . ?
N4 Sm1 N1 C1 135.1(7) . . . . ?
N2 Sm1 N1 C1 26.5(7) . . . . ?
N5 Sm1 N1 C1 171.2(8) . . . . ?
Se1 Sm1 N1 C1 -40.4(7) . . . . ?
Se2 Sm1 N1 C1 -103.5(7) . . . . ?
Se3 Sm1 N1 C1 92.4(7) 1_455 . . . ?
N6 Sm1 N1 C3 158.7(7) . . . . ?
N3 Sm1 N1 C3 13.6(7) . . . . ?
N4 Sm1 N1 C3 -97.9(7) . . . . ?
N2 Sm1 N1 C3 153.5(8) . . . . ?
N5 Sm1 N1 C3 -61.8(7) . . . . ?
Se1 Sm1 N1 C3 86.6(7) . . . . ?
Se2 Sm1 N1 C3 23.5(8) . . . . ?
Se3 Sm1 N1 C3 -140.6(7) 1_455 . . . ?
N6 Sm1 N2 C2 -172.2(8) . . . . ?
N3 Sm1 N2 C2 45.6(8) . . . . ?
N4 Sm1 N2 C2 -126.5(7) . . . . ?
N1 Sm1 N2 C2 4.0(7) . . . . ?
N5 Sm1 N2 C2 -45.1(9) . . . . ?
Se1 Sm1 N2 C2 106.3(7) . . . . ?
Se2 Sm1 N2 C2 140.2(6) . . . . ?
Se3 Sm1 N2 C2 -86.2(7) 1_455 . . . ?
N6 Sm1 N3 C4 -121.4(8) . . . . ?
N4 Sm1 N3 C4 147.3(7) . . . . ?
N2 Sm1 N3 C4 -24.6(9) . . . . ?
N1 Sm1 N3 C4 17.2(7) . . . . ?
N5 Sm1 N3 C4 103.4(8) . . . . ?
Se1 Sm1 N3 C4 -82.3(8) . . . . ?
Se2 Sm1 N3 C4 -156.0(8) . . . . ?
Se3 Sm1 N3 C4 56.4(9) 1_455 . . . ?
N6 Sm1 N4 C7A -19.9(11) . . . . ?
N3 Sm1 N4 C7A 119.9(11) . . . . ?
N2 Sm1 N4 C7A -68.2(11) . . . . ?
N1 Sm1 N4 C7A -153.4(10) . . . . ?
N5 Sm1 N4 C7A 166.9(12) . . . . ?
Se1 Sm1 N4 C7A 20.5(12) . . . . ?
Se2 Sm1 N4 C7A 62.5(11) . . . . ?
Se3 Sm1 N4 C7A -107.2(11) 1_455 . . . ?
N6 Sm1 N4 C5B 161.4(17) . . . . ?
N3 Sm1 N4 C5B -58.8(17) . . . . ?
N2 Sm1 N4 C5B 113.0(17) . . . . ?
N1 Sm1 N4 C5B 27.8(18) . . . . ?
N5 Sm1 N4 C5B -11.9(16) . . . . ?
Se1 Sm1 N4 C5B -158.2(16) . . . . ?
Se2 Sm1 N4 C5B -116.3(17) . . . . ?
Se3 Sm1 N4 C5B 74.1(17) 1_455 . . . ?
N6 Sm1 N4 C5A -164.8(12) . . . . ?
N3 Sm1 N4 C5A -25.0(12) . . . . ?
N2 Sm1 N4 C5A 146.9(11) . . . . ?
N1 Sm1 N4 C5A 61.7(12) . . . . ?
N5 Sm1 N4 C5A 22.0(11) . . . . ?
Se1 Sm1 N4 C5A -124.4(10) . . . . ?
Se2 Sm1 N4 C5A -82.4(11) . . . . ?
Se3 Sm1 N4 C5A 108.0(11) 1_455 . . . ?
N6 Sm1 N4 C7B 12.0(14) . . . . ?
N3 Sm1 N4 C7B 151.8(14) . . . . ?
N2 Sm1 N4 C7B -36.3(15) . . . . ?
N1 Sm1 N4 C7B -121.5(14) . . . . ?
N5 Sm1 N4 C7B -161.3(15) . . . . ?
Se1 Sm1 N4 C7B 52.4(15) . . . . ?
Se2 Sm1 N4 C7B 94.3(14) . . . . ?
Se3 Sm1 N4 C7B -75.3(14) 1_455 . . . ?
N6 Sm1 N5 C6B -21.8(18) . . . . ?
N3 Sm1 N5 C6B 125.7(18) . . . . ?
N4 Sm1 N5 C6B -13.9(17) . . . . ?
N2 Sm1 N5 C6B -122.2(17) . . . . ?
N1 Sm1 N5 C6B -166.9(18) . . . . ?
Se1 Sm1 N5 C6B 115.1(17) . . . . ?
Se2 Sm1 N5 C6B 54.0(17) . . . . ?
Se3 Sm1 N5 C6B -84.9(17) 1_455 . . . ?
N6 Sm1 N5 C6A 0.9(14) . . . . ?
N3 Sm1 N5 C6A 148.3(13) . . . . ?
N4 Sm1 N5 C6A 8.8(12) . . . . ?
N2 Sm1 N5 C6A -99.5(13) . . . . ?
N1 Sm1 N5 C6A -144.2(13) . . . . ?
Se1 Sm1 N5 C6A 137.8(12) . . . . ?
Se2 Sm1 N5 C6A 76.7(13) . . . . ?
Se3 Sm1 N5 C6A -62.2(13) 1_455 . . . ?
N3 Sm1 N6 C8B -96.7(16) . . . . ?
N4 Sm1 N6 C8B 14.3(15) . . . . ?
N2 Sm1 N6 C8B 151.1(16) . . . . ?
N1 Sm1 N6 C8B 146.0(15) . . . . ?
N5 Sm1 N6 C8B 22.3(17) . . . . ?
Se1 Sm1 N6 C8B -135.7(16) . . . . ?
Se2 Sm1 N6 C8B -62.4(16) . . . . ?
Se3 Sm1 N6 C8B 84.9(16) 1_455 . . . ?
N3 Sm1 N6 C8A -119.6(11) . . . . ?
N4 Sm1 N6 C8A -8.6(11) . . . . ?
N2 Sm1 N6 C8A 128.1(12) . . . . ?
N1 Sm1 N6 C8A 123.1(11) . . . . ?
N5 Sm1 N6 C8A -0.7(13) . . . . ?
Se1 Sm1 N6 C8A -158.6(11) . . . . ?
Se2 Sm1 N6 C8A -85.3(11) . . . . ?
Se3 Sm1 N6 C8A 61.9(11) 1_455 . . . ?
C3 N1 C1 C2 177.5(9) . . . . ?
Sm1 N1 C1 C2 -54.6(11) . . . . ?
Sm1 N2 C2 C1 -33.8(12) . . . . ?
N1 C1 C2 N2 58.9(13) . . . . ?
C1 N1 C3 C4 84.5(11) . . . . ?
Sm1 N1 C3 C4 -41.8(11) . . . . ?
Sm1 N3 C4 C3 -45.8(11) . . . . ?
N1 C3 C4 N3 57.4(12) . . . . ?
C7A N4 C5A C6A 163.4(16) . . . . ?
C5B N4 C5A C6A 61(3) . . . . ?
C7B N4 C5A C6A 132(2) . . . . ?
Sm1 N4 C5A C6A -51.9(19) . . . . ?
C7A N4 C5B C6B -145(2) . . . . ?
C5A N4 C5B C6B -49(3) . . . . ?
C7B N4 C5B C6B -177(2) . . . . ?
Sm1 N4 C5B C6B 34(3) . . . . ?
C6B N5 C6A C5A 50(5) . . . . ?
Sm1 N5 C6A C5A -36(2) . . . . ?
N4 C5A C6A N5 57(2) . . . . ?
C6A N5 C6B C5B -66(5) . . . . ?
Sm1 N5 C6B C5B 38(3) . . . . ?
N4 C5B C6B N5 -46(4) . . . . ?
C5B N4 C7A C8A -138(2) . . . . ?
C5A N4 C7A C8A -173.8(16) . . . . ?
C7B N4 C7A C8A -49(2) . . . . ?
Sm1 N4 C7A C8A 43.4(18) . . . . ?
C7A N4 C7B C8B 66(3) . . . . ?
C5B N4 C7B C8B 173(2) . . . . ?
C5A N4 C7B C8B 140(2) . . . . ?
Sm1 N4 C7B C8B -36(3) . . . . ?
C8B N6 C8A C7A -70(4) . . . . ?
Sm1 N6 C8A C7A 33.8(19) . . . . ?
N4 C7A C8A N6 -49(2) . . . . ?
C8A N6 C8B C7B 50(3) . . . . ?
Sm1 N6 C8B C7B -37(3) . . . . ?
N4 C7B C8B N6 47(3) . . . . ?
